data_9011500
loop_
_publ_author_name
'Dahmen, T.'
'Gruehn, R.'

_publ_section_title
;Beitraege zum thermischen verhalten von sulfaten. IX.
 Einkristallstrukturverfeinerung der metall(III)-sulfate Cr2(SO4)3 und
 Al2(SO4)3
;
_journal_name_full 'Zeitschrift fur Kristallographie'
_journal_page_first 57
_journal_page_last 65
_journal_volume 204
_journal_year 1993
_chemical_formula_structural Cr2(SO4)3
_chemical_formula_sum 'Cr2 O12 S3'
_space_group_IT_number 148
_symmetry_space_group_name_Hall '-R 3'
_symmetry_space_group_name_H-M 'R -3 :H'
_cell_angle_alpha 90
_cell_angle_beta 90
_cell_angle_gamma 120
_cell_length_a 8.1245
_cell_length_b 8.1245
_cell_length_c 21.944
_cell_formula_units_Z 6
_cell_volume 1254.411
_database_code_amcsd 0011036
_exptl_crystal_density_diffrn 3.115
_cod_original_sg_symbol_H-M 'R -3'
_cod_original_formula_sum 'Cr2 S3 O12'
_cod_database_code 9011500
_amcsd_formula_title Cr2(SO4)3

loop_
_space_group_symop_operation_xyz
x,y,z
2/3+x,1/3+y,1/3+z
1/3+x,2/3+y,2/3+z
y,-x+y,-z
2/3+y,1/3-x+y,1/3-z
1/3+y,2/3-x+y,2/3-z
-x+y,-x,z
2/3-x+y,1/3-x,1/3+z
1/3-x+y,2/3-x,2/3+z
-x,-y,-z
2/3-x,1/3-y,1/3-z
1/3-x,2/3-y,2/3-z
-y,x-y,z
2/3-y,1/3+x-y,1/3+z
1/3-y,2/3+x-y,2/3+z
x-y,x,-z
2/3+x-y,1/3+x,1/3-z
1/3+x-y,2/3+x,2/3-z

loop_
_atom_site_aniso_label
_atom_site_aniso_U_11
_atom_site_aniso_U_22
_atom_site_aniso_U_33
_atom_site_aniso_U_12
_atom_site_aniso_U_13
_atom_site_aniso_U_23
Cr1 0.00500 0.00500 0.00520 0.00250 0.00000 0.00000
Cr2 0.00480 0.00480 0.00590 0.00240 0.00000 0.00000
S 0.00500 0.00510 0.00630 0.00210 0.00030 -0.00080
O1 0.01340 0.01690 0.01060 0.00910 0.00540 0.00130
O2 0.01260 0.01110 0.01260 0.00650 -0.00640 -0.00140
O3 0.01010 0.01020 0.00990 0.00760 0.00120 0.00280
O4 0.00930 0.00650 0.01490 0.00260 0.00500 0.00200

loop_
_atom_site_label
_atom_site_fract_x
_atom_site_fract_y
_atom_site_fract_z
Cr1 0.00000 0.00000 0.14390
Cr2 0.00000 0.00000 0.34920
S 0.29080 0.28850 0.25070
O1 0.87030 0.34060 0.14060
O2 0.80940 0.25090 0.03420
O3 0.03490 0.20490 0.08910
O4 0.10620 0.52440 0.06750

loop_
_cod_related_entry_id
_cod_related_entry_database
_cod_related_entry_code
1 AMCSD 0011036
